data_7155567
loop_
_publ_author_name
'Espinosa, Miguel'
'Herrera, Jorge'
'Blay, Gonzalo'
'Cardona, Luz'
'Mu\~noz, M Carmen'
'Pedro, Jose R.'

_publ_section_title
;
 Copper-Catalysed Enantioselective Michael Addition of Malonic Esters to
 \b-Trifluoromethyl-\a,\b-Unsaturated Imines
;
_journal_name_full 'Org. Biomol. Chem.'
_journal_paper_doi 10.1039/C7OB00595D
_journal_year 2017
_chemical_absolute_configuration ad
_chemical_formula_sum 'C22 H22 F3 N O6 S'
_chemical_formula_weight 485.46
_chemical_name_systematic
;
 ?
;
_space_group_crystal_system orthorhombic
_space_group_IT_number 19
_space_group_name_Hall 'P 2ac 2ab'
_space_group_name_H-M_alt 'P 21 21 21'
_symmetry_space_group_name_Hall 'P 2ac 2ab'
_symmetry_space_group_name_H-M 'P 21 21 21'
_atom_sites_solution_hydrogens mixed
_audit_creation_method SHELXL-2014
_audit_update_record
;
2017-02-27 deposited with the CCDC.
2017-04-06 downloaded from the CCDC.
;
_cell_angle_alpha 90
_cell_angle_beta 90
_cell_angle_gamma 90
_cell_formula_units_Z 4
_cell_length_a 9.68066(15)
_cell_length_b 12.6194(2)
_cell_length_c 18.5137(4)
_cell_measurement_reflns_used 6431
_cell_measurement_temperature 200(1)
_cell_measurement_theta_max 27.1750
_cell_measurement_theta_min 3.6630
_cell_volume 2261.71(7)
_computing_cell_refinement 'CrysAlisPro, Agilent Technologies'
_computing_data_collection 'CrysAlisPro, Agilent Technologies'
_computing_data_reduction 'CrysAlisPro, Agilent Technologies'
_computing_structure_refinement 'SHELXL-2014 (Sheldrick, 2014)'
_computing_structure_solution SHELXS-2014
_diffrn_ambient_temperature 200(1)
_diffrn_measured_fraction_theta_full 0.997
_diffrn_measured_fraction_theta_max 0.925
_diffrn_measurement_device_type 'SuperNova Sapphire3'
_diffrn_radiation_type MoK\a
_diffrn_radiation_wavelength 0.71073
_diffrn_reflns_av_R_equivalents 0.0323
_diffrn_reflns_av_unetI/netI 0.0423
_diffrn_reflns_Laue_measured_fraction_full 0.997
_diffrn_reflns_Laue_measured_fraction_max 0.925
_diffrn_reflns_limit_h_max 13
_diffrn_reflns_limit_h_min -12
_diffrn_reflns_limit_k_max 16
_diffrn_reflns_limit_k_min -17
_diffrn_reflns_limit_l_max 25
_diffrn_reflns_limit_l_min -25
_diffrn_reflns_number 19354
_diffrn_reflns_point_group_measured_fraction_full 0.998
_diffrn_reflns_point_group_measured_fraction_max 0.899
_diffrn_reflns_theta_full 25.000
_diffrn_reflns_theta_max 30.058
_diffrn_reflns_theta_min 3.229
_exptl_absorpt_coefficient_mu 0.207
_exptl_absorpt_correction_T_max 1.00000
_exptl_absorpt_correction_T_min 0.71769
_exptl_absorpt_correction_type multi-scan
_exptl_absorpt_process_details 'Empirical absorption correction'
_exptl_crystal_colour colorless
_exptl_crystal_density_diffrn 1.426
_exptl_crystal_description prismatic
_exptl_crystal_F_000 1008
_exptl_crystal_size_max 0.150
_exptl_crystal_size_mid 0.150
_exptl_crystal_size_min 0.060
_refine_diff_density_max 0.252
_refine_diff_density_min -0.365
_refine_diff_density_rms 0.046
_refine_ls_abs_structure_details
;
 Flack x determined using 1824 quotients [(I+)-(I-)]/[(I+)+(I-)]
 (Parsons, Flack and Wagner, Acta Cryst. B69 (2013) 249-259).
;
_refine_ls_abs_structure_Flack -0.01(3)
_refine_ls_extinction_method none
_refine_ls_goodness_of_fit_ref 1.028
_refine_ls_hydrogen_treatment mixed
_refine_ls_matrix_type full
_refine_ls_number_parameters 314
_refine_ls_number_reflns 5975
_refine_ls_number_restraints 0
_refine_ls_restrained_S_all 1.028
_refine_ls_R_factor_all 0.0565
_refine_ls_R_factor_gt 0.0422
_refine_ls_shift/su_max 0.021
_refine_ls_shift/su_mean 0.003
_refine_ls_structure_factor_coef Fsqd
_refine_ls_weighting_details 'w=1/[\s^2^(Fo^2^)+(0.0443P)^2^+0.3119P] where P=(Fo^2^+2Fc^2^)/3'
_refine_ls_weighting_scheme calc
_refine_ls_wR_factor_gt 0.0894
_refine_ls_wR_factor_ref 0.0991
_reflns_Friedel_coverage 0.733
_reflns_Friedel_fraction_full 0.999
_reflns_Friedel_fraction_max 0.866
_reflns_number_gt 4950
_reflns_number_total 5975
_reflns_threshold_expression 'I > 2\s(I)'
_cod_data_source_file c7ob00595d2.cif
_cod_data_source_block shelx
_cod_database_code 7155567
_shelx_space_group_comment
;
The symmetry employed for this shelxl refinement is uniquely defined
by the following loop, which should always be used as a source of
symmetry information in preference to the above space-group names.
They are only intended as comments.
;
_shelx_estimated_absorpt_t_min 0.970
_shelx_estimated_absorpt_t_max 0.988
_shelxl_version_number 2014-1

loop_
_space_group_symop_operation_xyz
'x, y, z'
'-x+1/2, -y, z+1/2'
'x+1/2, -y+1/2, -z'
'-x, y+1/2, -z+1/2'

loop_
_atom_site_label
_atom_site_type_symbol
_atom_site_fract_x
_atom_site_fract_y
_atom_site_fract_z
_atom_site_U_iso_or_equiv
_atom_site_adp_type
_atom_site_occupancy
_atom_site_site_symmetry_order
_atom_site_calc_flag
_atom_site_refinement_flags_posn
_atom_site_refinement_flags_adp
S S 0.70487(7) 0.21081(5) 0.29900(4) 0.02993(16) Uani 1 1 d . .
O1 O 0.6286(2) 0.22679(18) 0.36380(11) 0.0400(5) Uani 1 1 d . .
O2 O 0.7418(2) 0.10626(15) 0.27663(13) 0.0417(5) Uani 1 1 d . .
O3 O 0.9961(2) 0.70973(18) 0.40659(14) 0.0558(7) Uani 1 1 d . .
O4 O 0.8873(2) 0.82233(15) 0.33318(12) 0.0390(5) Uani 1 1 d . .
O5 O 0.91529(19) 0.63213(16) 0.22878(11) 0.0353(5) Uani 1 1 d . .
O6 O 0.68526(19) 0.61330(16) 0.23127(10) 0.0330(4) Uani 1 1 d . .
N N 0.8528(2) 0.27225(18) 0.30500(14) 0.0313(5) Uani 1 1 d . .
C1 C 0.8792(3) 0.3700(2) 0.33949(14) 0.0266(5) Uani 1 1 d . .
C2 C 1.0187(3) 0.3754(2) 0.37250(14) 0.0261(5) Uani 1 1 d . .
C3 C 1.1162(3) 0.4475(2) 0.34801(16) 0.0318(6) Uani 1 1 d . .
H3 H 1.0939 0.4941 0.3109 0.038 Uiso 1 1 calc R U
C4 C 1.2467(3) 0.4503(2) 0.37868(17) 0.0377(7) Uani 1 1 d . .
H4 H 1.3121 0.4980 0.3614 0.045 Uiso 1 1 calc R U
C5 C 1.2804(3) 0.3833(2) 0.43446(17) 0.0390(7) Uani 1 1 d . .
H5 H 1.3679 0.3862 0.4551 0.047 Uiso 1 1 calc R U
C6 C 1.1841(3) 0.3118(3) 0.45978(16) 0.0405(7) Uani 1 1 d . .
H6 H 1.2065 0.2667 0.4978 0.049 Uiso 1 1 calc R U
C7 C 1.0540(3) 0.3068(2) 0.42872(15) 0.0345(6) Uani 1 1 d . .
H7 H 0.9900 0.2576 0.4454 0.041 Uiso 1 1 calc R U
C8 C 0.6122(3) 0.2717(2) 0.22859(14) 0.0265(5) Uani 1 1 d . .
C9 C 0.6482(3) 0.2521(2) 0.15735(16) 0.0331(6) Uani 1 1 d . .
H9 H 0.7221 0.2078 0.1463 0.040 Uiso 1 1 calc R U
C10 C 0.5723(3) 0.2997(3) 0.10294(16) 0.0387(7) Uani 1 1 d . .
H10 H 0.5953 0.2860 0.0551 0.046 Uiso 1 1 calc R U
C11 C 0.4629(3) 0.3672(2) 0.11787(16) 0.0350(6) Uani 1 1 d . .
C12 C 0.4287(3) 0.3846(2) 0.18997(16) 0.0336(6) Uani 1 1 d . .
H12 H 0.3555 0.4294 0.2011 0.040 Uiso 1 1 calc R U
C13 C 0.5012(3) 0.3368(2) 0.24515(16) 0.0304(6) Uani 1 1 d . .
H13 H 0.4760 0.3482 0.2930 0.037 Uiso 1 1 calc R U
C14 C 0.3840(4) 0.4206(3) 0.05821(19) 0.0529(9) Uani 1 1 d . .
H14A H 0.3125 0.4640 0.0786 0.063 Uiso 1 1 calc R U
H14B H 0.3433 0.3679 0.0275 0.063 Uiso 1 1 calc R U
H14C H 0.4457 0.4640 0.0304 0.063 Uiso 1 1 calc R U
C15 C 0.7854(3) 0.4469(2) 0.34157(15) 0.0273(5) Uani 1 1 d . .
C16 C 0.8020(3) 0.5469(2) 0.38492(15) 0.0265(5) Uani 1 1 d . .
C17 C 0.6940(3) 0.5489(2) 0.44404(16) 0.0371(6) Uani 1 1 d . .
C18 C 0.7936(3) 0.6515(2) 0.34132(14) 0.0252(5) Uani 1 1 d . .
C19 C 0.9051(3) 0.7289(2) 0.36494(15) 0.0305(6) Uani 1 1 d . .
C20 C 0.9863(4) 0.9036(2) 0.35239(19) 0.0469(8) Uani 1 1 d . .
H20A H 0.9649 0.9677 0.3268 0.056 Uiso 1 1 calc R U
H20B H 1.0776 0.8805 0.3396 0.056 Uiso 1 1 calc R U
H20C H 0.9820 0.9165 0.4034 0.056 Uiso 1 1 calc R U
C21 C 0.8075(3) 0.63222(19) 0.26088(14) 0.0262(5) Uani 1 1 d . .
C22 C 0.6853(3) 0.5903(3) 0.15430(15) 0.0412(7) Uani 1 1 d . .
H22A H 0.5923 0.5780 0.1384 0.049 Uiso 1 1 calc R U
H22B H 0.7401 0.5283 0.1453 0.049 Uiso 1 1 calc R U
H22C H 0.7234 0.6494 0.1285 0.049 Uiso 1 1 calc R U
F1 F 0.7115(3) 0.47031(17) 0.49125(11) 0.0639(6) Uani 1 1 d . .
F2 F 0.56528(17) 0.54078(17) 0.41862(11) 0.0529(5) Uani 1 1 d . .
F3 F 0.6971(2) 0.63939(15) 0.48208(10) 0.0493(5) Uani 1 1 d . .
H15 H 0.696(3) 0.442(2) 0.3178(15) 0.033(8) Uiso 1 1 d . .
H18 H 0.711(3) 0.685(2) 0.3520(16) 0.034(8) Uiso 1 1 d . .
H16 H 0.886(3) 0.549(2) 0.4101(14) 0.020(7) Uiso 1 1 d . .
H1N H 0.916(3) 0.236(2) 0.2943(16) 0.032(9) Uiso 1 1 d . .

loop_
_atom_site_aniso_label
_atom_site_aniso_U_11
_atom_site_aniso_U_22
_atom_site_aniso_U_33
_atom_site_aniso_U_23
_atom_site_aniso_U_13
_atom_site_aniso_U_12
S 0.0286(3) 0.0215(3) 0.0396(4) 0.0012(3) -0.0011(3) -0.0035(3)
O1 0.0376(10) 0.0441(13) 0.0383(11) 0.0086(10) 0.0021(9) -0.0071(10)
O2 0.0439(11) 0.0196(9) 0.0615(14) -0.0010(9) -0.0069(10) -0.0012(9)
O3 0.0553(14) 0.0391(13) 0.0730(16) 0.0136(13) -0.0362(13) -0.0172(12)
O4 0.0423(11) 0.0225(10) 0.0523(13) 0.0037(9) -0.0097(10) -0.0074(9)
O5 0.0302(10) 0.0349(11) 0.0407(11) -0.0037(9) 0.0055(9) -0.0051(9)
O6 0.0288(9) 0.0365(11) 0.0336(10) -0.0020(9) -0.0069(8) -0.0027(9)
N 0.0245(11) 0.0213(12) 0.0480(14) -0.0060(11) -0.0021(11) 0.0019(9)
C1 0.0271(12) 0.0211(12) 0.0316(13) -0.0002(10) -0.0007(11) -0.0038(11)
C2 0.0261(12) 0.0227(13) 0.0293(13) -0.0014(10) 0.0017(10) 0.0026(11)
C3 0.0289(13) 0.0292(14) 0.0372(15) 0.0059(12) -0.0004(12) -0.0013(12)
C4 0.0273(13) 0.0353(15) 0.0504(18) 0.0012(14) 0.0026(13) -0.0018(12)
C5 0.0297(14) 0.0426(17) 0.0447(16) -0.0060(14) -0.0081(13) 0.0028(14)
C6 0.0455(17) 0.0425(17) 0.0336(15) 0.0054(13) -0.0072(14) 0.0059(15)
C7 0.0339(14) 0.0338(16) 0.0359(15) 0.0089(12) 0.0006(12) -0.0018(13)
C8 0.0239(11) 0.0213(13) 0.0343(13) -0.0022(10) 0.0006(11) -0.0043(10)
C9 0.0288(13) 0.0310(14) 0.0397(15) -0.0051(12) 0.0074(12) -0.0003(12)
C10 0.0420(16) 0.0409(17) 0.0333(15) -0.0022(13) 0.0061(13) -0.0032(14)
C11 0.0349(14) 0.0313(15) 0.0387(15) 0.0026(13) -0.0016(12) -0.0058(13)
C12 0.0277(12) 0.0277(14) 0.0455(16) -0.0058(13) -0.0007(12) 0.0011(11)
C13 0.0284(13) 0.0283(14) 0.0346(14) -0.0051(12) 0.0018(11) -0.0032(12)
C14 0.059(2) 0.051(2) 0.0478(19) 0.0111(16) -0.0072(17) 0.0032(18)
C15 0.0254(12) 0.0204(12) 0.0360(14) 0.0001(10) -0.0060(12) -0.0010(11)
C16 0.0225(11) 0.0229(12) 0.0340(13) -0.0005(10) -0.0039(11) 0.0006(11)
C17 0.0411(15) 0.0320(14) 0.0383(15) 0.0020(12) 0.0048(14) -0.0010(14)
C18 0.0226(11) 0.0208(11) 0.0323(13) -0.0034(10) -0.0012(11) 0.0017(11)
C19 0.0319(13) 0.0238(14) 0.0357(14) -0.0024(11) -0.0013(12) -0.0021(11)
C20 0.0537(19) 0.0293(16) 0.058(2) -0.0024(15) -0.0072(17) -0.0160(15)
C21 0.0255(12) 0.0192(11) 0.0339(13) 0.0008(10) -0.0019(11) -0.0010(11)
C22 0.0447(17) 0.0478(18) 0.0312(15) -0.0032(13) -0.0077(14) -0.0057(16)
F1 0.0888(16) 0.0534(12) 0.0495(11) 0.0214(10) 0.0146(12) 0.0027(12)
F2 0.0305(9) 0.0613(13) 0.0670(13) -0.0070(11) 0.0095(9) -0.0108(9)
F3 0.0548(11) 0.0487(11) 0.0444(10) -0.0161(9) 0.0113(9) -0.0024(10)

loop_
_atom_type_symbol
_atom_type_description
_atom_type_scat_dispersion_real
_atom_type_scat_dispersion_imag
_atom_type_scat_source
C C 0.0033 0.0016 'International Tables Vol C Tables 4.2.6.8 and 6.1.1.4'
H H 0.0000 0.0000 'International Tables Vol C Tables 4.2.6.8 and 6.1.1.4'
N N 0.0061 0.0033 'International Tables Vol C Tables 4.2.6.8 and 6.1.1.4'
O O 0.0106 0.0060 'International Tables Vol C Tables 4.2.6.8 and 6.1.1.4'
F F 0.0171 0.0103 'International Tables Vol C Tables 4.2.6.8 and 6.1.1.4'
S S 0.1246 0.1234 'International Tables Vol C Tables 4.2.6.8 and 6.1.1.4'

loop_
_geom_angle_atom_site_label_1
_geom_angle_atom_site_label_2
_geom_angle_atom_site_label_3
_geom_angle
O1 S O2 120.34(13)
O1 S N 109.28(13)
O2 S N 103.84(12)
O1 S C8 107.35(12)
O2 S C8 108.44(13)
N S C8 106.89(12)
C19 O4 C20 115.7(2)
C21 O6 C22 116.2(2)
C1 N S 127.2(2)
C1 N H1N 119(2)
S N H1N 113(2)
C15 C1 N 121.8(2)
C15 C1 C2 125.1(2)
N C1 C2 113.0(2)
C3 C2 C7 118.9(2)
C3 C2 C1 121.0(2)
C7 C2 C1 120.1(2)
C2 C3 C4 120.2(3)
C2 C3 H3 119.9
C4 C3 H3 119.9
C5 C4 C3 120.6(3)
C5 C4 H4 119.7
C3 C4 H4 119.7
C4 C5 C6 119.8(3)
C4 C5 H5 120.1
C6 C5 H5 120.1
C5 C6 C7 120.2(3)
C5 C6 H6 119.9
C7 C6 H6 119.9
C6 C7 C2 120.3(3)
C6 C7 H7 119.9
C2 C7 H7 119.9
C13 C8 C9 120.7(3)
C13 C8 S 119.4(2)
C9 C8 S 119.9(2)
C10 C9 C8 118.8(3)
C10 C9 H9 120.6
C8 C9 H9 120.6
C9 C10 C11 121.8(3)
C9 C10 H10 119.1
C11 C10 H10 119.1
C10 C11 C12 118.0(3)
C10 C11 C14 121.1(3)
C12 C11 C14 120.8(3)
C13 C12 C11 121.3(3)
C13 C12 H12 119.3
C11 C12 H12 119.3
C12 C13 C8 119.3(3)
C12 C13 H13 120.3
C8 C13 H13 120.3
C11 C14 H14A 109.5
C11 C14 H14B 109.5
H14A C14 H14B 109.5
C11 C14 H14C 109.5
H14A C14 H14C 109.5
H14B C14 H14C 109.5
C1 C15 C16 123.7(2)
C1 C15 H15 123.0(18)
C16 C15 H15 113.1(17)
C15 C16 C17 109.0(2)
C15 C16 C18 115.5(2)
C17 C16 C18 109.1(2)
C15 C16 H16 112.7(17)
C17 C16 H16 103.7(16)
C18 C16 H16 106.1(17)
F1 C17 F2 107.0(3)
F1 C17 F3 106.6(2)
F2 C17 F3 105.7(2)
F1 C17 C16 112.0(3)
F2 C17 C16 112.8(2)
F3 C17 C16 112.2(2)
C21 C18 C19 108.8(2)
C21 C18 C16 111.8(2)
C19 C18 C16 111.1(2)
C21 C18 H18 111.2(18)
C19 C18 H18 105.1(18)
C16 C18 H18 108.6(18)
O3 C19 O4 124.1(3)
O3 C19 C18 125.4(3)
O4 C19 C18 110.5(2)
O4 C20 H20A 109.5
O4 C20 H20B 109.5
H20A C20 H20B 109.5
O4 C20 H20C 109.5
H20A C20 H20C 109.5
H20B C20 H20C 109.5
O5 C21 O6 124.8(2)
O5 C21 C18 124.3(2)
O6 C21 C18 110.9(2)
O6 C22 H22A 109.5
O6 C22 H22B 109.5
H22A C22 H22B 109.5
O6 C22 H22C 109.5
H22A C22 H22C 109.5
H22B C22 H22C 109.5

loop_
_geom_bond_atom_site_label_1
_geom_bond_atom_site_label_2
_geom_bond_distance
S O1 1.423(2)
S O2 1.428(2)
S N 1.632(2)
S C8 1.759(3)
O3 C19 1.195(3)
O4 C19 1.329(3)
O4 C20 1.448(3)
O5 C21 1.201(3)
O6 C21 1.326(3)
O6 C22 1.454(3)
N C1 1.412(3)
N H1N 0.79(3)
C1 C15 1.330(4)
C1 C2 1.484(4)
C2 C3 1.387(4)
C2 C7 1.397(4)
C3 C4 1.386(4)
C3 H3 0.9300
C4 C5 1.374(4)
C4 H4 0.9300
C5 C6 1.381(4)
C5 H5 0.9300
C6 C7 1.385(4)
C6 H6 0.9300
C7 H7 0.9300
C8 C13 1.387(4)
C8 C9 1.387(4)
C9 C10 1.384(4)
C9 H9 0.9300
C10 C11 1.387(4)
C10 H10 0.9300
C11 C12 1.393(4)
C11 C14 1.503(4)
C12 C13 1.378(4)
C12 H12 0.9300
C13 H13 0.9300
C14 H14A 0.9600
C14 H14B 0.9600
C14 H14C 0.9600
C15 C16 1.504(4)
C15 H15 0.98(3)
C16 C17 1.514(4)
C16 C18 1.549(4)
C16 H16 0.94(3)
C17 F1 1.332(3)
C17 F2 1.336(4)
C17 F3 1.342(3)
C18 C21 1.515(4)
C18 C19 1.520(4)
C18 H18 0.92(3)
C20 H20A 0.9600
C20 H20B 0.9600
C20 H20C 0.9600
C22 H22A 0.9600
C22 H22B 0.9600
C22 H22C 0.9600
